data_7113872
loop_
_publ_author_name
'Fu, Yuan-Te'
'Lynch, Vincent M.'
'Lagow, Richard J.'

_publ_section_title
;
 Photoluminescent supramolecular networks from metal-mediated assembly of
 polythia conjugated dieneyne
;
_journal_coden_ASTM CHCOFS
_journal_issue 9
_journal_name_full
;
 Chemical Communications (Cambridge, United Kingdom)
;
_journal_page_first 1068
_journal_page_last 1069
_journal_paper_doi 10.1039/b212789j
_journal_year 2003
_chemical_formula_sum 'C23 H15 Ag2 F6 O6 S5'
_chemical_formula_weight 877.39
_space_group_IT_number 2
_symmetry_cell_setting triclinic
_symmetry_space_group_name_Hall '-P 1'
_symmetry_space_group_name_H-M 'P -1'
_atom_sites_solution_hydrogens geom
_atom_sites_solution_primary direct
_atom_sites_solution_secondary difmap
_audit_creation_method SHELXL-97
_cell_angle_alpha 77.106(2)
_cell_angle_beta 77.047(2)
_cell_angle_gamma 88.948(2)
_cell_formula_units_Z 2
_cell_length_a 10.4742(3)
_cell_length_b 10.6734(3)
_cell_length_c 13.3298(4)
_cell_measurement_temperature 153(2)
_cell_volume 1414.88(7)
_computing_data_collection KappaCCD
_computing_data_reduction
;
DENZO and Scalepack (Otwinoski and Minor, 1997)
;
_computing_structure_refinement 'SHELXL-97 (Sheldrick, 1997)'
_computing_structure_solution 'SIR92 (Altomare et al., 1992)'
_diffrn_ambient_temperature 153(2)
_diffrn_measured_fraction_theta_full 0.990
_diffrn_measured_fraction_theta_max 0.990
_diffrn_measurement_device_type 'Nonius Kappa CCD'
_diffrn_measurement_method \w-scans
_diffrn_radiation_monochromator graphite
_diffrn_radiation_source 'fine-focus sealed tube'
_diffrn_radiation_type MoK\a
_diffrn_radiation_wavelength 0.71073
_diffrn_reflns_av_R_equivalents 0.0608
_diffrn_reflns_av_sigmaI/netI 0.0909
_diffrn_reflns_limit_h_max 13
_diffrn_reflns_limit_h_min -13
_diffrn_reflns_limit_k_max 13
_diffrn_reflns_limit_k_min -13
_diffrn_reflns_limit_l_max 15
_diffrn_reflns_limit_l_min -17
_diffrn_reflns_number 9750
_diffrn_reflns_theta_full 27.50
_diffrn_reflns_theta_max 27.50
_diffrn_reflns_theta_min 3.18
_exptl_absorpt_coefficient_mu 1.832
_exptl_absorpt_correction_T_max 1
_exptl_absorpt_correction_T_min 0.88
_exptl_absorpt_correction_type multi-scan
_exptl_crystal_colour yellow
_exptl_crystal_density_diffrn 2.059
_exptl_crystal_density_method 'not measured'
_exptl_crystal_description needles
_exptl_crystal_F_000 858
_exptl_crystal_size_max 0.26
_exptl_crystal_size_mid 0.06
_exptl_crystal_size_min 0.06
_refine_diff_density_max 2.396
_refine_diff_density_min -1.398
_refine_diff_density_rms 0.222
_refine_ls_extinction_method none
_refine_ls_goodness_of_fit_ref 1.251
_refine_ls_hydrogen_treatment mixed
_refine_ls_matrix_type full
_refine_ls_number_parameters 433
_refine_ls_number_reflns 6446
_refine_ls_number_restraints 162
_refine_ls_restrained_S_all 1.275
_refine_ls_R_factor_all 0.1072
_refine_ls_R_factor_gt 0.0765
_refine_ls_shift/su_max 0.003
_refine_ls_shift/su_mean 0.000
_refine_ls_structure_factor_coef Fsqd
_refine_ls_weighting_details 'calc w=1/[\s^2^(Fo^2^)+(0.0602P)^2^+3.6370P] where P=(Fo^2^+2Fc^2^)/3'
_refine_ls_weighting_scheme calc
_refine_ls_wR_factor_gt 0.1643
_refine_ls_wR_factor_ref 0.1777
_reflns_number_gt 4667
_reflns_number_total 6446
_reflns_threshold_expression >2sigma(I)
_cod_duplicate_entry 7104090
_cod_data_source_file b212789j.txt
_cod_data_source_block agtrif
_cod_depositor_comments
;
The following automatic conversions were performed:

'_symmetry_cell_setting' value 'Triclinic' changed to 'triclinic'
according to
/usr/data/users/saulius/automatic-downloads/retrospective/RSC/lib/dictionaries/cif_core.dic
dictionary named 'cif_core.dic' version 2.4.2 from 2011-04-26.

Automatic conversion script
Id: cif_fix_values 2281 2013-09-26 08:29:07Z andrius 
;
_cod_original_sg_symbol_H-M P-1
_cod_database_code 7113872

loop_
_symmetry_equiv_pos_as_xyz
'x, y, z'
'-x, -y, -z'

loop_
_atom_site_label
_atom_site_type_symbol
_atom_site_fract_x
_atom_site_fract_y
_atom_site_fract_z
_atom_site_U_iso_or_equiv
_atom_site_adp_type
_atom_site_occupancy
_atom_site_symmetry_multiplicity
_atom_site_calc_flag
_atom_site_refinement_flags
_atom_site_disorder_assembly
_atom_site_disorder_group
Ag1 Ag 0.33721(6) 0.39513(6) 0.38648(5) 0.0433(2) Uani 1 1 d . . .
Ag2 Ag 0.21570(5) 0.61861(5) 0.56023(6) 0.0429(2) Uani 1 1 d . . .
S1A S 0.07245(17) 0.58788(17) 0.35012(16) 0.0340(4) Uani 1 1 d D . .
F1A F 0.0252(7) 0.7171(9) 0.1721(6) 0.082(3) Uani 0.76 1 d PDU A 1
F2A F 0.1898(7) 0.5999(7) 0.1542(5) 0.065(2) Uani 0.76 1 d PDU A 1
F3A F 0.2066(7) 0.7730(6) 0.2027(5) 0.0608(19) Uani 0.76 1 d PDU A 1
F1A' F 0.062(3) 0.7885(17) 0.2009(13) 0.134(15) Uani 0.24 1 d PDU A 2
F2A' F 0.098(3) 0.616(2) 0.1464(8) 0.158(18) Uani 0.24 1 d PDU A 2
F3A' F 0.2502(11) 0.709(3) 0.1884(14) 0.20(3) Uani 0.24 1 d PDU A 2
O1A O -0.0065(6) 0.6811(6) 0.4001(5) 0.0524(18) Uani 0.85 1 d PDU B 1
O2A O -0.0007(6) 0.4802(5) 0.3427(5) 0.0505(17) Uani 0.85 1 d PDU . 1
O3A O 0.1914(5) 0.5611(6) 0.3850(5) 0.0483(17) Uani 0.85 1 d PDU B 1
O1A' O -0.0668(8) 0.577(2) 0.3682(12) 0.084(15) Uani 0.15 1 d PDU . 2
O2A' O 0.139(2) 0.4673(12) 0.3466(12) 0.060(11) Uani 0.15 1 d PDU B 2
O3A' O 0.123(2) 0.6636(17) 0.4099(9) 0.051(9) Uani 0.15 1 d PDU B 2
C1A C 0.1241(6) 0.6779(7) 0.2145(8) 0.056(2) Uani 1 1 d D A .
S1B S 0.43481(17) 0.35978(17) 0.61492(14) 0.0307(4) Uani 1 1 d . . .
F1B F 0.2591(5) 0.2620(6) 0.7853(4) 0.0649(15) Uani 1 1 d . . .
F2B F 0.4320(6) 0.1532(5) 0.7618(5) 0.0690(16) Uani 1 1 d . . .
F3B F 0.2904(5) 0.1482(5) 0.6689(5) 0.0615(14) Uani 1 1 d . . .
O1B O 0.3319(5) 0.4177(5) 0.5644(4) 0.0394(12) Uani 1 1 d . B .
O2B O 0.5336(5) 0.3023(5) 0.5473(4) 0.0422(13) Uani 1 1 d . B .
O3B O 0.4804(5) 0.4363(5) 0.6776(4) 0.0387(12) Uani 1 1 d . . .
C1B C 0.3484(8) 0.2234(8) 0.7134(7) 0.0412(18) Uani 1 1 d . B .
S1 S 0.43045(16) 0.21772(16) 0.30739(14) 0.0273(4) Uani 1 1 d . B .
S2 S 0.69962(17) 0.34736(16) 0.23645(15) 0.0310(4) Uani 1 1 d . B .
S3 S 0.79104(15) 0.15057(16) 0.41498(14) 0.0271(4) Uani 1 1 d . . .
C1 C 0.5401(6) 0.0372(6) 0.4696(5) 0.0232(13) Uani 1 1 d . . .
C2 C 0.6288(6) 0.1333(6) 0.3985(5) 0.0235(13) Uani 1 1 d . B .
C3 C 0.5962(6) 0.2194(6) 0.3163(5) 0.0264(14) Uani 1 1 d . . .
C4 C 0.4425(7) 0.2542(8) 0.1695(6) 0.0364(17) Uani 1 1 d . . .
C5 C 0.3871(8) 0.3649(9) 0.1226(7) 0.052(2) Uani 1 1 d . B .
H5 H 0.3460 0.4222 0.1654 0.062 Uiso 1 1 d R . .
C6 C 0.3912(11) 0.3925(12) 0.0158(9) 0.069(3) Uani 1 1 d . . .
H6 H 0.3505 0.4678 -0.0157 0.083 Uiso 1 1 d R B .
C7 C 0.4528(13) 0.3116(15) -0.0451(9) 0.084(5) Uani 1 1 d . B .
H7 H 0.4576 0.3316 -0.1198 0.101 Uiso 1 1 d R . .
C8 C 0.5058(12) 0.2003(17) 0.0021(9) 0.092(5) Uani 1 1 d . . .
H8 H 0.5495 0.1441 -0.0408 0.110 Uiso 1 1 d R B .
C9 C 0.5017(10) 0.1703(11) 0.1094(8) 0.060(3) Uani 1 1 d . B .
H9 H 0.5371 0.0926 0.1428 0.072 Uiso 1 1 d R . .
C10 C 0.8363(7) 0.2750(7) 0.1660(6) 0.0342(16) Uani 1 1 d . . .
C11 C 0.9430(7) 0.3557(9) 0.1162(7) 0.048(2) Uani 1 1 d . B .
H11 H 0.9422 0.4431 0.1239 0.057 Uiso 1 1 d R . .
C12 C 1.0517(8) 0.3077(12) 0.0549(8) 0.064(3) Uani 1 1 d . . .
H12 H 1.1255 0.3638 0.0165 0.077 Uiso 1 1 d R B .
C13 C 1.0548(9) 0.1826(12) 0.0491(7) 0.061(3) Uani 1 1 d . B .
H13 H 1.1308 0.1514 0.0079 0.073 Uiso 1 1 d R . .
C14 C 0.9483(9) 0.1004(10) 0.1016(7) 0.058(3) Uani 1 1 d . . .
H14A H 0.9522 0.0109 0.1003 0.069 Uiso 1 1 d R B .
C15 C 0.8369(8) 0.1481(8) 0.1591(6) 0.0421(19) Uani 1 1 d . B .
H15 H 0.7600 0.0939 0.1923 0.051 Uiso 1 1 d R . .
C16 C 0.8071(6) 0.0282(6) 0.5255(6) 0.0279(14) Uani 1 1 d . . .
C17 C 0.8600(6) -0.0866(7) 0.5052(7) 0.0338(16) Uani 1 1 d . . .
H17 H 0.8752 -0.1035 0.4358 0.041 Uiso 1 1 d R . .
C18 C 0.8911(7) -0.1764(7) 0.5882(7) 0.041(2) Uani 1 1 d . . .
H18 H 0.9249 -0.2575 0.5769 0.050 Uiso 1 1 d R . .
C19 C 0.8734(7) -0.1506(8) 0.6869(7) 0.043(2) Uani 1 1 d . . .
H19 H 0.8974 -0.2129 0.7430 0.051 Uiso 1 1 d R . .
C20 C 0.8216(7) -0.0362(8) 0.7058(7) 0.0417(18) Uani 1 1 d . . .
H20 H 0.8097 -0.0188 0.7749 0.050 Uiso 1 1 d R . .
C21 C 0.7871(7) 0.0542(7) 0.6247(6) 0.0323(15) Uani 1 1 d . . .
H21 H 0.7499 0.1337 0.6373 0.039 Uiso 1 1 d R . .

loop_
_atom_site_aniso_label
_atom_site_aniso_U_11
_atom_site_aniso_U_22
_atom_site_aniso_U_33
_atom_site_aniso_U_23
_atom_site_aniso_U_13
_atom_site_aniso_U_12
Ag1 0.0450(4) 0.0416(4) 0.0538(4) -0.0240(3) -0.0206(3) 0.0157(3)
Ag2 0.0365(3) 0.0228(3) 0.0749(5) -0.0185(3) -0.0165(3) 0.0052(2)
S1A 0.0346(9) 0.0249(9) 0.0445(11) -0.0076(8) -0.0131(8) 0.0026(7)
F1A 0.081(5) 0.106(6) 0.057(4) 0.007(4) -0.038(4) 0.020(4)
F2A 0.081(5) 0.066(4) 0.048(4) -0.030(3) 0.001(3) 0.004(4)
F3A 0.082(5) 0.042(4) 0.049(4) -0.008(3) 0.006(3) -0.026(4)
F1A' 0.134(17) 0.130(17) 0.140(17) -0.021(10) -0.041(10) 0.000(10)
F2A' 0.16(2) 0.17(2) 0.15(2) -0.037(11) -0.049(11) -0.002(10)
F3A' 0.20(3) 0.21(3) 0.20(3) -0.041(12) -0.044(12) 0.001(10)
O1A 0.056(4) 0.046(4) 0.058(4) -0.024(3) -0.009(3) 0.016(3)
O2A 0.052(4) 0.041(4) 0.059(4) -0.010(3) -0.014(3) -0.014(3)
O3A 0.047(3) 0.047(4) 0.060(4) -0.018(3) -0.024(3) 0.006(3)
O1A' 0.081(17) 0.081(17) 0.091(18) -0.023(10) -0.015(10) -0.013(10)
O2A' 0.067(14) 0.053(14) 0.067(14) -0.018(10) -0.022(10) 0.008(9)
O3A' 0.056(13) 0.052(13) 0.050(12) -0.019(9) -0.015(9) -0.004(9)
C1A 0.068(6) 0.042(5) 0.061(6) -0.009(5) -0.025(5) 0.000(4)
S1B 0.0368(9) 0.0235(8) 0.0350(9) -0.0119(7) -0.0100(7) 0.0062(7)
F1B 0.061(3) 0.077(4) 0.051(3) -0.020(3) 0.007(3) -0.014(3)
F2B 0.092(4) 0.044(3) 0.072(4) 0.005(3) -0.040(3) 0.010(3)
F3B 0.078(4) 0.040(3) 0.071(4) -0.017(3) -0.021(3) -0.016(3)
O1B 0.048(3) 0.033(3) 0.043(3) -0.012(2) -0.019(2) 0.014(2)
O2B 0.043(3) 0.035(3) 0.049(3) -0.019(3) -0.001(2) 0.008(2)
O3B 0.047(3) 0.034(3) 0.040(3) -0.015(2) -0.011(2) -0.002(2)
C1B 0.048(5) 0.035(4) 0.043(5) -0.006(4) -0.017(4) -0.001(3)
S1 0.0287(8) 0.0232(8) 0.0316(9) -0.0049(7) -0.0110(7) 0.0023(6)
S2 0.0313(9) 0.0204(8) 0.0397(10) -0.0033(7) -0.0079(7) 0.0013(7)
S3 0.0232(8) 0.0241(8) 0.0338(9) -0.0048(7) -0.0075(7) 0.0031(6)
C1 0.021(3) 0.020(3) 0.033(4) -0.011(3) -0.011(3) 0.005(2)
C2 0.023(3) 0.022(3) 0.028(3) -0.012(3) -0.005(3) 0.004(2)
C3 0.028(3) 0.022(3) 0.031(4) -0.009(3) -0.008(3) 0.002(3)
C4 0.033(4) 0.045(5) 0.034(4) -0.008(3) -0.012(3) -0.007(3)
C5 0.047(5) 0.053(5) 0.050(5) 0.009(4) -0.020(4) -0.010(4)
C6 0.075(7) 0.077(8) 0.051(6) 0.013(6) -0.030(5) -0.029(6)
C7 0.097(9) 0.108(11) 0.042(6) 0.014(7) -0.030(6) -0.063(8)
C8 0.092(9) 0.146(14) 0.046(7) -0.047(8) -0.002(6) -0.039(9)
C9 0.070(6) 0.068(7) 0.049(6) -0.027(5) -0.014(5) -0.005(5)
C10 0.033(4) 0.036(4) 0.030(4) -0.002(3) -0.006(3) 0.006(3)
C11 0.033(4) 0.050(5) 0.053(5) 0.001(4) -0.008(4) 0.002(4)
C12 0.032(4) 0.094(9) 0.050(6) 0.013(6) -0.009(4) 0.005(5)
C13 0.047(5) 0.095(9) 0.032(5) -0.008(5) -0.002(4) 0.027(5)
C14 0.062(6) 0.072(7) 0.041(5) -0.026(5) -0.006(4) 0.027(5)
C15 0.046(4) 0.040(5) 0.038(4) -0.014(4) 0.001(3) 0.000(4)
C16 0.026(3) 0.020(3) 0.038(4) -0.004(3) -0.009(3) 0.002(3)
C17 0.025(3) 0.028(4) 0.049(4) -0.010(3) -0.008(3) 0.001(3)
C18 0.022(3) 0.024(4) 0.074(6) -0.001(4) -0.012(3) 0.003(3)
C19 0.033(4) 0.042(5) 0.049(5) 0.012(4) -0.022(4) -0.003(3)
C20 0.042(4) 0.043(5) 0.039(4) -0.003(4) -0.014(3) -0.004(4)
C21 0.036(4) 0.024(3) 0.038(4) -0.006(3) -0.012(3) 0.002(3)

loop_
_atom_type_symbol
_atom_type_description
_atom_type_scat_dispersion_real
_atom_type_scat_dispersion_imag
_atom_type_scat_source
C C 0.0033 0.0016 'International Tables Vol C Tables 4.2.6.8 and 6.1.1.4'
H H 0.0000 0.0000 'International Tables Vol C Tables 4.2.6.8 and 6.1.1.4'
S S 0.1246 0.1234 'International Tables Vol C Tables 4.2.6.8 and 6.1.1.4'
O O 0.0106 0.0060 'International Tables Vol C Tables 4.2.6.8 and 6.1.1.4'
F F 0.0171 0.0103 'International Tables Vol C Tables 4.2.6.8 and 6.1.1.4'
Ag Ag -0.8971 1.1015 'International Tables Vol C Tables 4.2.6.8 and 6.1.1.4'

loop_
_geom_angle_atom_site_label_1
_geom_angle_atom_site_label_2
_geom_angle_atom_site_label_3
_geom_angle
_geom_angle_site_symmetry_1
_geom_angle_site_symmetry_3
O3A Ag1 O2A' 34.9(5) . .
O3A Ag1 O1B 84.08(19) . .
O2A' Ag1 O1B 107.3(4) . .
O3A Ag1 S1 147.50(15) . .
O2A' Ag1 S1 115.1(5) . .
O1B Ag1 S1 126.42(13) . .
O3A Ag1 O3B 87.7(2) . 2_666
O2A' Ag1 O3B 113.7(5) . 2_666
O1B Ag1 O3B 87.73(17) . 2_666
S1 Ag1 O3B 102.90(13) . 2_666
O3A' Ag2 O1B 108.9(6) . .
O3A' Ag2 O2A 85.7(5) . 2_566
O1B Ag2 O2A 96.2(2) . 2_566
O3A' Ag2 O1A' 88.4(4) . 2_566
O1B Ag2 O1A' 66.8(5) . 2_566
O2A Ag2 O1A' 30.4(5) 2_566 2_566
O3A' Ag2 S3 95.3(4) . 2_666
O1B Ag2 S3 148.66(13) . 2_666
O2A Ag2 S3 105.40(15) 2_566 2_666
O1A' Ag2 S3 135.3(5) 2_566 2_666
S2 Ag2 O2B 86.76(12) 2_666 2_666
S2 Ag2 O1B 90.87(12) 2_666 .
S2 Ag2 O2A 94.11(16) 2_666 2_566
S2 Ag2 S3 65.57(5) 2_666 2_666
S2 Ag2 O3a 167.42(13) 2_666 .
O2B Ag2 O1B 76.52(17) 2_666 .
O2B Ag2 O2A 172.71(18) 2_666 2_566
O2B Ag2 O3A 85.24(18) 2_666 .
O2B Ag2 S3 81.55(12) 2_666 2_666
O1A' S1A O2A 54.2(12) . .
O1A' S1A O3A 150.9(7) . .
O2A S1A O3A 116.7(4) . .
O1A' S1A O3A' 116.1(6) . .
O2A S1A O3A' 151.8(7) . .
O3A S1A O3A' 56.9(11) . .
O1A' S1A O2A' 114.3(6) . .
O2A S1A O2A' 61.5(11) . .
O3A S1A O2A' 57.8(11) . .
O3A' S1A O2A' 113.6(6) . .
O1A' S1A O1A 61.3(12) . .
O2A S1A O1A 114.4(3) . .
O3A S1A O1A 113.1(3) . .
O3A' S1A O1A 57.5(11) . .
O2A' S1A O1A 155.9(7) . .
O1A' S1A C1A 104.4(6) . .
O2A S1A C1A 104.0(3) . .
O3A S1A C1A 104.6(3) . .
O3A' S1A C1A 104.1(5) . .
O2A' S1A C1A 102.1(5) . .
O1A S1A C1A 101.8(3) . .
S1A O2A Ag2 133.1(4) . 2_566
S1A O3A Ag1 135.3(4) . .
S1A O1A' Ag2 129.5(14) . 2_566
S1A O2A' Ag1 131.8(16) . .
S1A O3A' Ag2 135.3(12) . .
F3A C1A F1A 111.0(7) . .
F3A C1A F2A' 131.2(12) . .
F1A C1A F2A' 63.1(14) . .
F3A C1A F3A' 37.8(15) . .
F1A C1A F3A' 133.8(12) . .
F2A' C1A F3A' 108.4(8) . .
F3A C1A F1A' 70.8(14) . .
F1A C1A F1A' 46.3(14) . .
F2A' C1A F1A' 106.6(8) . .
F3A' C1A F1A' 106.4(8) . .
F3A C1A F2A 105.0(6) . .
F1A C1A F2A 104.9(6) . .
F2A' C1A F2A 43.9(15) . .
F3A' C1A F2A 70.0(15) . .
F1A' C1A F2A 138.1(11) . .
F3A C1A S1A 113.4(6) . .
F1A C1A S1A 112.6(6) . .
F2A' C1A S1A 112.8(7) . .
F3A' C1A S1A 112.2(7) . .
F1A' C1A S1A 110.2(7) . .
F2A C1A S1A 109.4(5) . .
O2B S1B O3B 116.6(3) . .
O2B S1B O1B 113.6(3) . .
O3B S1B O1B 114.3(3) . .
O2B S1B C1B 104.2(4) . .
O3B S1B C1B 103.4(3) . .
O1B S1B C1B 102.4(3) . .
S1B O1B Ag1 118.2(3) . .
S1B O1B Ag2 134.5(3) . .
Ag1 O1B Ag2 99.02(18) . .
S1B O3B Ag1 126.4(3) . 2_666
F1B C1B F3B 108.6(7) . .
F1B C1B F2B 108.0(7) . .
F3B C1B F2B 107.8(7) . .
F1B C1B S1B 111.1(6) . .
F3B C1B S1B 111.0(6) . .
F2B C1B S1B 110.1(6) . .
C3 S1 C4 102.7(3) . .
C3 S1 Ag1 103.9(2) . .
C4 S1 Ag1 111.4(3) . .
C3 S2 C10 105.6(3) . .
C16 S3 C2 106.4(3) . .
C16 S3 Ag2 116.6(2) . 2_666
C2 S3 Ag2 99.4(2) . 2_666
C1 C1 C2 175.7(8) 2_656 .
C3 C2 C1 123.4(6) . .
C3 C2 S3 115.8(5) . .
C1 C2 S3 120.7(5) . .
C2 C3 S2 123.6(5) . .
C2 C3 S1 116.9(5) . .
S2 C3 S1 118.4(4) . .
C9 C4 C5 120.1(8) . .
C9 C4 S1 120.1(7) . .
C5 C4 S1 119.7(7) . .
C6 C5 C4 120.6(11) . .
C6 C5 H5 120.2 . .
C4 C5 H5 119.2 . .
C7 C6 C5 119.8(11) . .
C7 C6 H6 120.0 . .
C5 C6 H6 120.2 . .
C6 C7 C8 119.5(10) . .
C6 C7 H7 120.1 . .
C8 C7 H7 120.5 . .
C7 C8 C9 121.5(13) . .
C7 C8 H8 119.4 . .
C9 C8 H8 119.0 . .
C4 C9 C8 118.4(12) . .
C4 C9 H9 119.6 . .
C8 C9 H9 121.9 . .
C11 C10 C15 120.8(7) . .
C11 C10 S2 115.3(6) . .
C15 C10 S2 123.9(6) . .
C10 C11 C12 118.7(9) . .
C10 C11 H11 119.8 . .
C12 C11 H11 121.5 . .
C13 C12 C11 121.1(9) . .
C13 C12 H12 118.8 . .
C11 C12 H12 120.0 . .
C12 C13 C14 120.0(8) . .
C12 C13 H13 119.8 . .
C14 C13 H13 120.2 . .
C13 C14 C15 119.6(9) . .
C13 C14 H14A 120.0 . .
C15 C14 H14A 120.4 . .
C10 C15 C14 119.7(8) . .
C10 C15 H15 119.6 . .
C14 C15 H15 120.8 . .
C21 C16 C17 121.6(7) . .
C21 C16 S3 120.5(5) . .
C17 C16 S3 117.1(6) . .
C18 C17 C16 118.1(7) . .
C18 C17 H17 120.6 . .
C16 C17 H17 121.3 . .
C19 C18 C17 120.6(7) . .
C19 C18 H18 119.6 . .
C17 C18 H18 119.8 . .
C18 C19 C20 120.6(7) . .
C18 C19 H19 119.5 . .
C20 C19 H19 119.8 . .
C19 C20 C21 119.9(8) . .
C19 C20 H20 120.2 . .
C21 C20 H20 119.9 . .
C16 C21 C20 119.0(7) . .
C16 C21 H21 120.4 . .
C20 C21 H21 120.6 . .

loop_
_geom_bond_atom_site_label_1
_geom_bond_atom_site_label_2
_geom_bond_distance
_geom_bond_site_symmetry_2
Ag1 O3A 2.317(6) .
Ag1 O2A' 2.34(2) .
Ag1 O1B 2.426(5) .
Ag1 S1 2.4519(17) .
Ag1 O3B 2.515(5) 2_666
Ag2 O3A' 2.372(14) .
Ag2 O1B 2.442(5) .
Ag2 O2A 2.456(6) 2_566
Ag2 O1A' 2.504(19) 2_566
Ag2 S3 2.5555(17) 2_666
Ag2 S2 3.129(2) 2_666
Ag2 O2B 2.742(5) 2_666
S1A O1A' 1.426(7) .
S1A O2A 1.426(5) .
S1A O3A 1.428(5) .
S1A O3A' 1.433(7) .
S1A O2A' 1.455(7) .
S1A O1A 1.461(5) .
S1A C1A 1.814(10) .
F1A C1A 1.307(7) .
F2A C1A 1.357(7) .
F3A C1A 1.305(7) .
F1A' C1A 1.336(8) .
F2A' C1A 1.311(8) .
F3A' C1A 1.316(8) .
O2A Ag2 2.456(6) 2_566
O1A' Ag2 2.504(19) 2_566
S1B O2B 1.436(5) .
S1B O3B 1.446(5) .
S1B O1B 1.453(5) .
S1B C1B 1.823(8) .
F1B C1B 1.313(10) .
F2B C1B 1.326(9) .
F3B C1B 1.325(9) .
O3B Ag1 2.515(5) 2_666
S1 C3 1.767(6) .
S1 C4 1.768(8) .
S2 C3 1.749(7) .
S2 C10 1.791(7) .
S3 C16 1.775(7) .
S3 C2 1.779(6) .
S3 Ag2 2.5555(17) 2_666
C1 C1 1.193(13) 2_656
C1 C2 1.421(9) .
C2 C3 1.368(9) .
C4 C9 1.380(13) .
C4 C5 1.389(12) .
C5 C6 1.378(14) .
C5 H5 0.9601 .
C6 C7 1.371(18) .
C6 H6 0.9599 .
C7 C8 1.38(2) .
C7 H7 0.9601 .
C8 C9 1.385(16) .
C8 H8 0.9600 .
C9 H9 0.9601 .
C10 C11 1.371(11) .
C10 C15 1.378(11) .
C11 C12 1.405(13) .
C11 H11 0.9601 .
C12 C13 1.354(16) .
C12 H12 0.9600 .
C13 C14 1.384(14) .
C13 H13 0.9600 .
C14 C15 1.400(11) .
C14 H14A 0.9600 .
C15 H15 0.9600 .
C16 C21 1.381(10) .
C16 C17 1.392(10) .
C17 C18 1.388(11) .
C17 H17 0.9600 .
C18 C19 1.374(13) .
C18 H18 0.9600 .
C19 C20 1.378(12) .
C19 H19 0.9601 .
C20 C21 1.388(10) .
C20 H20 0.9600 .
C21 H21 0.9600 .

loop_
_geom_torsion_atom_site_label_1
_geom_torsion_atom_site_label_2
_geom_torsion_atom_site_label_3
_geom_torsion_atom_site_label_4
_geom_torsion
_geom_torsion_site_symmetry_1
_geom_torsion_site_symmetry_4
O1A' S1A O2A Ag2 -34.2(8) . 2_566
O3A S1A O2A Ag2 113.3(5) . 2_566
O3A' S1A O2A Ag2 44(2) . 2_566
O2A' S1A O2A Ag2 131.5(8) . 2_566
O1A S1A O2A Ag2 -21.9(7) . 2_566
C1A S1A O2A Ag2 -132.1(5) . 2_566
O1A' S1A O3A Ag1 87(2) . .
O2A S1A O3A Ag1 23.3(8) . .
O3A' S1A O3A Ag1 171.6(9) . .
O2A' S1A O3A Ag1 4.4(8) . .
O1A S1A O3A Ag1 159.1(5) . .
C1A S1A O3A Ag1 -90.9(6) . .
O2A' Ag1 O3A S1A -4.1(8) . .
O1B Ag1 O3A S1A -136.4(6) . .
S1 Ag1 O3A S1A 25.1(8) . .
O3B Ag1 O3A S1A 135.7(6) 2_666 .
O2A S1A O1A' Ag2 31.4(11) . 2_566
O3A S1A O1A' Ag2 -49(3) . 2_566
O3A' S1A O1A' Ag2 -117.6(13) . 2_566
O2A' S1A O1A' Ag2 17.6(16) . 2_566
O1A S1A O1A' Ag2 -135.8(14) . 2_566
C1A S1A O1A' Ag2 128.4(11) . 2_566
O1A' S1A O2A' Ag1 -152.2(9) . .
O2A S1A O2A' Ag1 -164.9(12) . .
O3A S1A O2A' Ag1 -4.1(8) . .
O3A' S1A O2A' Ag1 -15.8(14) . .
O1A S1A O2A' Ag1 -78(3) . .
C1A S1A O2A' Ag1 95.7(10) . .
O3A Ag1 O2A' S1A 3.8(7) . .
O1B Ag1 O2A' S1A 54.2(12) . .
S1 Ag1 O2A' S1A -159.4(9) . .
O3B Ag1 O2A' S1A -41.1(12) 2_666 .
O1A' S1A O3A' Ag2 103.4(17) . .
O2A S1A O3A' Ag2 41(4) . .
O3A S1A O3A' Ag2 -43.9(16) . .
O2A' S1A O3A' Ag2 -32.1(19) . .
O1A S1A O3A' Ag2 122.4(18) . .
C1A S1A O3A' Ag2 -142.4(15) . .
O1B Ag2 O3A' S1A 31(2) . .
O2A Ag2 O3A' S1A -64.5(19) 2_566 .
O1A' Ag2 O3A' S1A -34(2) 2_566 .
S3 Ag2 O3A' S1A -169.6(19) 2_666 .
O1A' S1A C1A F3A 131.9(13) . .
O2A S1A C1A F3A -172.1(5) . .
O3A S1A C1A F3A -49.2(6) . .
O3A' S1A C1A F3A 9.7(13) . .
O2A' S1A C1A F3A -108.8(13) . .
O1A S1A C1A F3A 68.8(6) . .
O1A' S1A C1A F1A 4.8(13) . .
O2A S1A C1A F1A 60.9(6) . .
O3A S1A C1A F1A -176.2(6) . .
O3A' S1A C1A F1A -117.3(13) . .
O2A' S1A C1A F1A 124.2(13) . .
O1A S1A C1A F1A -58.2(6) . .
O1A' S1A C1A F2A' -64(2) . .
O2A S1A C1A F2A' -8.2(18) . .
O3A S1A C1A F2A' 114.7(18) . .
O3A' S1A C1A F2A' 174(2) . .
O2A' S1A C1A F2A' 55(2) . .
O1A S1A C1A F2A' -127.3(18) . .
O1A' S1A C1A F3A' 173(2) . .
O2A S1A C1A F3A' -130.9(18) . .
O3A S1A C1A F3A' -8.0(18) . .
O3A' S1A C1A F3A' 51(2) . .
O2A' S1A C1A F3A' -68(2) . .
O1A S1A C1A F3A' 110.0(18) . .
O1A' S1A C1A F1A' 55(2) . .
O2A S1A C1A F1A' 110.8(17) . .
O3A S1A C1A F1A' -126.3(17) . .
O3A' S1A C1A F1A' -67(2) . .
O2A' S1A C1A F1A' 174(2) . .
O1A S1A C1A F1A' -8.4(17) . .
O1A' S1A C1A F2A -111.4(13) . .
O2A S1A C1A F2A -55.3(5) . .
O3A S1A C1A F2A 67.6(5) . .
O3A' S1A C1A F2A 126.5(12) . .
O2A' S1A C1A F2A 8.0(12) . .
O1A S1A C1A F2A -174.4(5) . .
O2B S1B O1B Ag1 4.0(5) . .
O3B S1B O1B Ag1 141.1(3) . .
C1B S1B O1B Ag1 -107.8(4) . .
O2B S1B O1B Ag2 -137.0(4) . .
O3B S1B O1B Ag2 0.2(6) . .
C1B S1B O1B Ag2 111.3(5) . .
O3A Ag1 O1B S1B -163.7(4) . .
O2A' Ag1 O1B S1B 170.0(6) . .
S1 Ag1 O1B S1B 28.5(4) . .
O3B Ag1 O1B S1B -75.8(3) 2_666 .
O3A Ag1 O1B Ag2 -10.8(2) . .
O2A' Ag1 O1B Ag2 -37.1(5) . .
S1 Ag1 O1B Ag2 -178.54(8) . .
O3B Ag1 O1B Ag2 77.08(19) 2_666 .
O3A' Ag2 O1B S1B 159.3(6) . .
O2A Ag2 O1B S1B -113.1(5) 2_566 .
O1A' Ag2 O1B S1B -120.9(7) 2_566 .
S3 Ag2 O1B S1B 20.7(7) 2_666 .
O3A' Ag2 O1B Ag1 13.6(5) . .
O2A Ag2 O1B Ag1 101.1(2) 2_566 .
O1A' Ag2 O1B Ag1 93.3(5) 2_566 .
S3 Ag2 O1B Ag1 -125.05(19) 2_666 .
O2B S1B O3B Ag1 46.6(5) . 2_666
O1B S1B O3B Ag1 -89.2(4) . 2_666
C1B S1B O3B Ag1 160.3(4) . 2_666
O2B S1B C1B F1B 176.1(5) . .
O3B S1B C1B F1B 53.7(6) . .
O1B S1B C1B F1B -65.3(6) . .
O2B S1B C1B F3B -62.8(6) . .
O3B S1B C1B F3B 174.8(6) . .
O1B S1B C1B F3B 55.7(6) . .
O2B S1B C1B F2B 56.5(6) . .
O3B S1B C1B F2B -65.9(6) . .
O1B S1B C1B F2B 175.1(5) . .
O3A Ag1 S1 C3 144.5(4) . .
O2A' Ag1 S1 C3 162.4(5) . .
O1B Ag1 S1 C3 -58.6(3) . .
O3B Ag1 S1 C3 38.2(3) 2_666 .
O3A Ag1 S1 C4 34.7(4) . .
O2A' Ag1 S1 C4 52.6(5) . .
O1B Ag1 S1 C4 -168.5(3) . .
O3B Ag1 S1 C4 -71.7(3) 2_666 .
C1 C1 C2 C3 -53(12) 2_656 .
C1 C1 C2 S3 126(12) 2_656 .
C16 S3 C2 C3 -179.9(5) . .
Ag2 S3 C2 C3 58.7(5) 2_666 .
C16 S3 C2 C1 1.8(6) . .
Ag2 S3 C2 C1 -119.7(5) 2_666 .
C1 C2 C3 S2 173.6(5) . .
S3 C2 C3 S2 -4.7(7) . .
C1 C2 C3 S1 5.8(8) . .
S3 C2 C3 S1 -172.5(3) . .
C10 S2 C3 C2 66.3(6) . .
C10 S2 C3 S1 -126.1(4) . .
C4 S1 C3 C2 -145.2(5) . .
Ag1 S1 C3 C2 98.7(5) . .
C4 S1 C3 S2 46.4(5) . .
Ag1 S1 C3 S2 -69.7(4) . .
C3 S1 C4 C9 64.6(7) . .
Ag1 S1 C4 C9 175.2(6) . .
C3 S1 C4 C5 -118.3(6) . .
Ag1 S1 C4 C5 -7.7(7) . .
C9 C4 C5 C6 -0.4(12) . .
S1 C4 C5 C6 -177.6(6) . .
C4 C5 C6 C7 -1.3(13) . .
C5 C6 C7 C8 2.5(15) . .
C6 C7 C8 C9 -2.0(17) . .
C5 C4 C9 C8 0.9(13) . .
S1 C4 C9 C8 178.1(7) . .
C7 C8 C9 C4 0.3(16) . .
C3 S2 C10 C11 -166.3(6) . .
C3 S2 C10 C15 14.8(8) . .
C15 C10 C11 C12 2.0(12) . .
S2 C10 C11 C12 -176.9(7) . .
C10 C11 C12 C13 -3.4(13) . .
C11 C12 C13 C14 1.9(14) . .
C12 C13 C14 C15 1.0(14) . .
C11 C10 C15 C14 0.8(12) . .
S2 C10 C15 C14 179.6(6) . .
C13 C14 C15 C10 -2.4(13) . .
C2 S3 C16 C21 -95.7(6) . .
Ag2 S3 C16 C21 14.0(6) 2_666 .
C2 S3 C16 C17 94.2(5) . .
Ag2 S3 C16 C17 -156.1(4) 2_666 .
C21 C16 C17 C18 0.9(10) . .
S3 C16 C17 C18 170.9(5) . .
C16 C17 C18 C19 -1.9(10) . .
C17 C18 C19 C20 1.5(11) . .
C18 C19 C20 C21 -0.1(11) . .
C17 C16 C21 C20 0.5(10) . .
S3 C16 C21 C20 -169.2(5) . .
C19 C20 C21 C16 -0.8(11) . .
